data_7121412
loop_
_publ_author_name
'Janiak, Agnieszka'
'Esterhuysen, Catharine'
'Barbour, Leonard J.'

_publ_section_title
;
 A thermo-responsive structural switch and colossal anisotropic thermal
 expansion in a chiral organic solid.
;
_journal_issue 30
_journal_name_full 'Chemical communications (Cambridge, England)'
_journal_page_first 3727
_journal_page_last 3730
_journal_paper_doi 10.1039/c8cc00952j
_journal_volume 54
_journal_year 2018
_chemical_absolute_configuration rm
_chemical_formula_moiety 'C42 H48 N6'
_chemical_formula_sum 'C42 H48 N6'
_chemical_formula_weight 636.86
_space_group_crystal_system monoclinic
_space_group_IT_number 5
_space_group_name_Hall 'C 2y'
_space_group_name_H-M_alt 'C 1 2 1'
_symmetry_space_group_name_Hall 'C 2y'
_symmetry_space_group_name_H-M 'C 1 2 1'
_atom_sites_solution_hydrogens geom
_audit_creation_method SHELXL-2014/7
_audit_update_record
;
2017-09-07 deposited with the CCDC.
2018-03-21 downloaded from the CCDC.
;
_cell_angle_alpha 90
_cell_angle_beta 104.905(4)
_cell_angle_gamma 90
_cell_formula_units_Z 4
_cell_length_a 32.4316(17)
_cell_length_b 5.1870(3)
_cell_length_c 22.8480(12)
_cell_measurement_reflns_used 322
_cell_measurement_temperature 100(2)
_cell_measurement_theta_max 70.92
_cell_measurement_theta_min 2.00
_cell_volume 3714.2(4)
_computing_structure_refinement 'SHELXL-2014/7 (Sheldrick, 2014)'
_diffrn_ambient_temperature 100(2)
_diffrn_detector_area_resol_mean 0
_diffrn_measured_fraction_theta_full 0.946
_diffrn_measured_fraction_theta_max 0.914
_diffrn_measurement_device_type 'Bruker P4'
_diffrn_measurement_method '\w scans'
_diffrn_radiation_monochromator graphite
_diffrn_radiation_source 'sealed tube'
_diffrn_radiation_type CuK\a
_diffrn_radiation_wavelength 1.54178
_diffrn_reflns_av_R_equivalents 0.0903
_diffrn_reflns_av_unetI/netI 0.0874
_diffrn_reflns_Laue_measured_fraction_full 0.946
_diffrn_reflns_Laue_measured_fraction_max 0.914
_diffrn_reflns_limit_h_max 38
_diffrn_reflns_limit_h_min -39
_diffrn_reflns_limit_k_max 6
_diffrn_reflns_limit_k_min -6
_diffrn_reflns_limit_l_max 24
_diffrn_reflns_limit_l_min -26
_diffrn_reflns_number 22421
_diffrn_reflns_point_group_measured_fraction_full 0.942
_diffrn_reflns_point_group_measured_fraction_max 0.896
_diffrn_reflns_theta_full 67.500
_diffrn_reflns_theta_max 70.917
_diffrn_reflns_theta_min 2.001
_diffrn_standards_interval_count 0
_diffrn_standards_interval_time 0
_diffrn_standards_number 0
_exptl_absorpt_coefficient_mu 0.522
_exptl_absorpt_correction_type none
_exptl_crystal_colour colourless
_exptl_crystal_density_diffrn 1.139
_exptl_crystal_description needle
_exptl_crystal_F_000 1368
_exptl_crystal_size_max 0.300
_exptl_crystal_size_mid 0.120
_exptl_crystal_size_min 0.080
_refine_diff_density_max 0.221
_refine_diff_density_min -0.222
_refine_diff_density_rms 0.066
_refine_ls_abs_structure_details
;
 Flack x determined using 1456 quotients [(I+)-(I-)]/[(I+)+(I-)]
 (Parsons, Flack and Wagner, Acta Cryst. B69 (2013) 249-259).
;
_refine_ls_abs_structure_Flack 0.0(7)
_refine_ls_extinction_coef 0.00118(13)
_refine_ls_extinction_expression Fc^*^=kFc[1+0.001xFc^2^\l^3^/sin(2\q)]^-1/4^
_refine_ls_extinction_method 'SHELXL-2014/7 (Sheldrick 2014'
_refine_ls_goodness_of_fit_ref 0.962
_refine_ls_hydrogen_treatment constr
_refine_ls_matrix_type full
_refine_ls_number_parameters 434
_refine_ls_number_reflns 6438
_refine_ls_number_restraints 1
_refine_ls_restrained_S_all 0.962
_refine_ls_R_factor_all 0.0872
_refine_ls_R_factor_gt 0.0544
_refine_ls_shift/su_max 0.000
_refine_ls_shift/su_mean 0.000
_refine_ls_structure_factor_coef Fsqd
_refine_ls_weighting_details 'w=1/[\s^2^(Fo^2^)+(0.0594P)^2^] where P=(Fo^2^+2Fc^2^)/3'
_refine_ls_weighting_scheme calc
_refine_ls_wR_factor_gt 0.1161
_refine_ls_wR_factor_ref 0.1316
_reflns_Friedel_coverage 0.756
_reflns_Friedel_fraction_full 0.936
_reflns_Friedel_fraction_max 0.874
_reflns_number_gt 4495
_reflns_number_total 6438
_reflns_threshold_expression 'I > 2\s(I)'
_cod_data_source_file c8cc00952j2.cif
_cod_data_source_block FormIII_100K
_cod_depositor_comments 'Adding full bibliography for 7121409--7121413.cif.'
_cod_database_code 7121412
_shelx_shelxl_version_number 2014/7
_shelx_space_group_comment
;
The symmetry employed for this shelxl refinement is uniquely defined
by the following loop, which should always be used as a source of
symmetry information in preference to the above space-group names.
They are only intended as comments.
;
_shelx_estimated_absorpt_t_min 0.859
_shelx_estimated_absorpt_t_max 0.959

loop_
_space_group_symop_operation_xyz
'x, y, z'
'-x, y, -z'
'x+1/2, y+1/2, z'
'-x+1/2, y+1/2, -z'

loop_
_atom_site_label
_atom_site_type_symbol
_atom_site_fract_x
_atom_site_fract_y
_atom_site_fract_z
_atom_site_U_iso_or_equiv
_atom_site_adp_type
_atom_site_occupancy
_atom_site_site_symmetry_order
_atom_site_calc_flag
_atom_site_refinement_flags_posn
_atom_site_refinement_flags_adp
C1 C 0.38937(13) 0.1788(10) 0.26756(19) 0.0329(11) Uani 1 1 d . .
H1A H 0.3947 0.3614 0.2574 0.040 Uiso 1 1 calc R U
C2 C 0.38471(13) 0.1661(9) 0.33249(18) 0.0288(10) Uani 1 1 d . .
H2A H 0.3771 -0.0135 0.3416 0.035 Uiso 1 1 calc R U
C3 C 0.42645(14) 0.2446(9) 0.3770(2) 0.0323(11) Uani 1 1 d . .
H3A H 0.4327 0.4272 0.3700 0.039 Uiso 1 1 calc R U
H3B H 0.4234 0.2294 0.4189 0.039 Uiso 1 1 calc R U
C4 C 0.46357(13) 0.0773(10) 0.37034(19) 0.0328(11) Uani 1 1 d . .
H4A H 0.4903 0.1384 0.3986 0.039 Uiso 1 1 calc R U
H4B H 0.4587 -0.1031 0.3810 0.039 Uiso 1 1 calc R U
C5 C 0.46824(13) 0.0872(11) 0.3057(2) 0.0374(11) Uani 1 1 d . .
H5A H 0.4912 -0.0317 0.3016 0.045 Uiso 1 1 calc R U
H5B H 0.4763 0.2639 0.2965 0.045 Uiso 1 1 calc R U
C6 C 0.42645(14) 0.0108(10) 0.2610(2) 0.0360(12) Uani 1 1 d . .
H6A H 0.4297 0.0266 0.2192 0.043 Uiso 1 1 calc R U
H6B H 0.4201 -0.1718 0.2677 0.043 Uiso 1 1 calc R U
N1 N 0.35003(11) 0.0871(8) 0.22611(16) 0.0335(9) Uani 1 1 d . .
N2 N 0.35051(11) 0.3432(8) 0.33733(16) 0.0322(9) Uani 1 1 d . .
C7 C 0.32291(14) 0.2614(9) 0.36337(19) 0.0314(10) Uani 1 1 d . .
H7A H 0.3257 0.0921 0.3798 0.038 Uiso 1 1 calc R U
C8 C 0.28669(14) 0.4216(10) 0.36880(19) 0.0320(11) Uani 1 1 d . .
C9 C 0.26521(14) 0.3659(10) 0.4127(2) 0.0343(11) Uani 1 1 d . .
H9A H 0.2738 0.2211 0.4384 0.041 Uiso 1 1 calc R U
C10 C 0.23147(14) 0.5169(10) 0.4198(2) 0.0342(11) Uani 1 1 d . .
H10A H 0.2175 0.4784 0.4506 0.041 Uiso 1 1 calc R U
C11 C 0.21833(14) 0.7262(10) 0.3811(2) 0.0320(11) Uani 1 1 d . .
C12 C 0.23956(14) 0.7789(10) 0.3362(2) 0.0370(12) Uani 1 1 d . .
H12A H 0.2306 0.9207 0.3097 0.044 Uiso 1 1 calc R U
C13 C 0.27304(14) 0.6290(10) 0.3300(2) 0.0361(12) Uani 1 1 d . .
H13A H 0.2869 0.6670 0.2992 0.043 Uiso 1 1 calc R U
C14 C 0.18374(14) 0.8959(10) 0.3883(2) 0.0340(11) Uani 1 1 d . .
H14A H 0.1781 1.0480 0.3644 0.041 Uiso 1 1 calc R U
C15 C 0.12866(13) 1.0410(10) 0.42965(19) 0.0306(10) Uani 1 1 d . .
H15A H 0.1339 1.2064 0.4102 0.037 Uiso 1 1 calc R U
C16 C 0.08437(13) 0.9367(9) 0.39789(18) 0.0280(10) Uani 1 1 d . .
H16A H 0.0806 0.7625 0.4145 0.034 Uiso 1 1 calc R U
C17 C 0.05003(13) 1.1192(9) 0.40883(19) 0.0312(10) Uani 1 1 d . .
H17A H 0.0525 1.2873 0.3895 0.037 Uiso 1 1 calc R U
H17B H 0.0216 1.0468 0.3894 0.037 Uiso 1 1 calc R U
C18 C 0.05359(14) 1.1619(10) 0.47555(19) 0.0357(11) Uani 1 1 d . .
H18A H 0.0479 0.9977 0.4941 0.043 Uiso 1 1 calc R U
H18B H 0.0318 1.2887 0.4801 0.043 Uiso 1 1 calc R U
C19 C 0.09753(15) 1.2594(10) 0.5083(2) 0.0362(11) Uani 1 1 d . .
H19A H 0.0999 1.2666 0.5523 0.043 Uiso 1 1 calc R U
H19B H 0.1014 1.4364 0.4943 0.043 Uiso 1 1 calc R U
C20 C 0.13238(14) 1.0858(10) 0.49669(18) 0.0338(11) Uani 1 1 d . .
H20A H 0.1312 0.9173 0.5166 0.041 Uiso 1 1 calc R U
H20B H 0.1605 1.1642 0.5155 0.041 Uiso 1 1 calc R U
N3 N 0.16107(11) 0.8503(8) 0.42469(16) 0.0329(9) Uani 1 1 d . .
N4 N 0.07975(12) 0.9161(7) 0.33267(16) 0.0306(9) Uani 1 1 d . .
C21 C 0.08735(14) 0.6998(9) 0.31205(19) 0.0318(11) Uani 1 1 d . .
H21A H 0.0951 0.5587 0.3392 0.038 Uiso 1 1 calc R U
C22 C 0.08450(14) 0.6604(9) 0.24744(19) 0.0298(10) Uani 1 1 d . .
C23 C 0.06326(14) 0.8369(10) 0.20437(18) 0.0339(11) Uani 1 1 d . .
H23A H 0.0497 0.9822 0.2167 0.041 Uiso 1 1 calc R U
C24 C 0.06162(15) 0.8031(10) 0.14363(19) 0.0346(11) Uani 1 1 d . .
H24A H 0.0471 0.9259 0.1147 0.042 Uiso 1 1 calc R U
C25 C 0.08098(13) 0.5908(10) 0.12464(19) 0.0306(10) Uani 1 1 d . .
C26 C 0.10219(15) 0.4156(9) 0.16738(19) 0.0345(11) Uani 1 1 d . .
H26A H 0.1159 0.2712 0.1550 0.041 Uiso 1 1 calc R U
C27 C 0.10373(15) 0.4480(10) 0.2282(2) 0.0365(12) Uani 1 1 d . .
H27A H 0.1180 0.3242 0.2570 0.044 Uiso 1 1 calc R U
C28 C 0.07700(13) 0.5597(10) 0.05957(19) 0.0320(10) Uani 1 1 d . .
H28A H 0.0701 0.7072 0.0343 0.038 Uiso 1 1 calc R U
C29 C 0.07688(13) 0.3471(10) -0.03076(18) 0.0302(10) Uani 1 1 d . .
H29A H 0.0875 0.5149 -0.0428 0.036 Uiso 1 1 calc R U
C30 C 0.10335(13) 0.1289(9) -0.04706(19) 0.0303(10) Uani 1 1 d . .
H30A H 0.0950 -0.0364 -0.0307 0.036 Uiso 1 1 calc R U
C31 C 0.09635(14) 0.1025(10) -0.11508(18) 0.0333(11) Uani 1 1 d . .
H31A H 0.1119 -0.0510 -0.1239 0.040 Uiso 1 1 calc R U
H31B H 0.1081 0.2559 -0.1309 0.040 Uiso 1 1 calc R U
C32 C 0.04925(14) 0.0763(10) -0.14697(19) 0.0319(10) Uani 1 1 d . .
H32A H 0.0457 0.0714 -0.1913 0.038 Uiso 1 1 calc R U
H32B H 0.0383 -0.0880 -0.1348 0.038 Uiso 1 1 calc R U
C33 C 0.02353(14) 0.2990(10) -0.13149(18) 0.0318(11) Uani 1 1 d . .
H33A H -0.0071 0.2728 -0.1514 0.038 Uiso 1 1 calc R U
H33B H 0.0327 0.4621 -0.1469 0.038 Uiso 1 1 calc R U
C34 C 0.02982(13) 0.3180(10) -0.06313(18) 0.0317(10) Uani 1 1 d . .
H34A H 0.0138 0.4681 -0.0537 0.038 Uiso 1 1 calc R U
H34B H 0.0184 0.1609 -0.0483 0.038 Uiso 1 1 calc R U
N5 N 0.08231(11) 0.3469(8) 0.03534(15) 0.0325(9) Uani 1 1 d . .
N6 N 0.14797(12) 0.1813(8) -0.01785(16) 0.0332(9) Uani 1 1 d . .
C35 C 0.16560(14) 0.0383(10) 0.0264(2) 0.0352(11) Uani 1 1 d . .
H35A H 0.1500 -0.1049 0.0354 0.042 Uiso 1 1 calc R U
C36 C 0.20921(14) 0.0829(10) 0.0648(2) 0.0341(11) Uani 1 1 d . .
C37 C 0.22482(16) -0.0746(11) 0.1149(2) 0.0429(13) Uani 1 1 d . .
H37A H 0.2084 -0.2178 0.1218 0.051 Uiso 1 1 calc R U
C38 C 0.26403(15) -0.0248(11) 0.1547(2) 0.0420(13) Uani 1 1 d . .
H38A H 0.2744 -0.1334 0.1888 0.050 Uiso 1 1 calc R U
C39 C 0.28832(15) 0.1851(10) 0.1447(2) 0.0334(11) Uani 1 1 d . .
C40 C 0.27300(14) 0.3391(10) 0.09410(19) 0.0357(11) Uani 1 1 d . .
H40A H 0.2895 0.4818 0.0871 0.043 Uiso 1 1 calc R U
C41 C 0.23418(14) 0.2878(10) 0.0538(2) 0.0377(12) Uani 1 1 d . .
H41A H 0.2245 0.3916 0.0187 0.045 Uiso 1 1 calc R U
C42 C 0.32895(14) 0.2479(10) 0.18791(19) 0.0338(11) Uani 1 1 d . .
H42A H 0.3401 0.4170 0.1874 0.041 Uiso 1 1 calc R U

loop_
_atom_site_aniso_label
_atom_site_aniso_U_11
_atom_site_aniso_U_22
_atom_site_aniso_U_33
_atom_site_aniso_U_23
_atom_site_aniso_U_13
_atom_site_aniso_U_12
C1 0.030(2) 0.042(3) 0.028(3) 0.002(2) 0.0073(19) 0.004(2)
C2 0.031(2) 0.031(3) 0.026(2) 0.0001(18) 0.0122(19) 0.002(2)
C3 0.034(2) 0.032(3) 0.031(3) -0.0014(19) 0.0073(19) 0.002(2)
C4 0.030(2) 0.038(3) 0.031(3) -0.003(2) 0.0093(19) -0.001(2)
C5 0.030(2) 0.046(3) 0.037(3) -0.003(2) 0.011(2) 0.002(2)
C6 0.036(3) 0.042(3) 0.031(3) -0.005(2) 0.010(2) 0.006(2)
N1 0.031(2) 0.043(3) 0.026(2) -0.0021(18) 0.0084(16) 0.000(2)
N2 0.033(2) 0.036(2) 0.029(2) -0.0023(16) 0.0114(16) 0.0038(18)
C7 0.035(2) 0.033(3) 0.028(2) -0.0007(18) 0.0095(19) -0.002(2)
C8 0.030(2) 0.041(3) 0.026(2) -0.0048(19) 0.0096(19) 0.001(2)
C9 0.037(3) 0.035(3) 0.032(3) 0.002(2) 0.010(2) 0.004(2)
C10 0.035(3) 0.041(3) 0.030(3) -0.002(2) 0.014(2) -0.001(2)
C11 0.032(2) 0.040(3) 0.025(2) -0.0037(18) 0.0098(19) -0.001(2)
C12 0.040(3) 0.040(3) 0.033(3) 0.004(2) 0.013(2) 0.007(2)
C13 0.038(3) 0.043(3) 0.031(3) 0.000(2) 0.015(2) 0.003(2)
C14 0.035(3) 0.040(3) 0.028(3) -0.0049(19) 0.010(2) 0.000(2)
C15 0.034(2) 0.033(3) 0.025(2) -0.0010(19) 0.0093(19) 0.005(2)
C16 0.036(2) 0.031(3) 0.018(2) 0.0008(17) 0.0094(19) 0.001(2)
C17 0.031(2) 0.036(3) 0.029(2) 0.0019(19) 0.0111(18) 0.003(2)
C18 0.039(3) 0.043(3) 0.029(3) 0.005(2) 0.016(2) 0.010(2)
C19 0.044(3) 0.040(3) 0.027(2) -0.0023(19) 0.013(2) 0.007(2)
C20 0.038(2) 0.039(3) 0.024(2) -0.005(2) 0.0091(19) 0.002(2)
N3 0.032(2) 0.040(3) 0.028(2) -0.0038(17) 0.0086(16) 0.0037(19)
N4 0.036(2) 0.035(2) 0.0208(19) -0.0002(16) 0.0071(16) 0.0010(18)
C21 0.035(2) 0.037(3) 0.025(2) 0.0027(19) 0.0096(19) 0.001(2)
C22 0.037(2) 0.034(3) 0.020(2) 0.0007(18) 0.0102(18) -0.002(2)
C23 0.040(3) 0.037(3) 0.025(2) -0.0016(19) 0.010(2) 0.005(2)
C24 0.044(3) 0.034(3) 0.025(2) 0.0010(19) 0.007(2) 0.003(2)
C25 0.032(2) 0.037(3) 0.025(2) -0.001(2) 0.0102(18) -0.006(2)
C26 0.044(3) 0.032(3) 0.027(3) -0.0029(19) 0.008(2) 0.006(2)
C27 0.048(3) 0.038(3) 0.024(3) 0.000(2) 0.010(2) 0.006(2)
C28 0.032(2) 0.038(3) 0.027(2) -0.002(2) 0.0109(19) -0.004(2)
C29 0.030(2) 0.036(3) 0.024(2) -0.0001(19) 0.0056(18) -0.002(2)
C30 0.033(2) 0.031(3) 0.027(2) 0.0003(19) 0.0091(18) -0.001(2)
C31 0.036(2) 0.038(3) 0.026(2) -0.003(2) 0.0096(19) 0.003(2)
C32 0.039(3) 0.032(3) 0.024(2) -0.0033(19) 0.0089(19) -0.001(2)
C33 0.034(2) 0.039(3) 0.022(2) -0.0024(19) 0.0071(18) -0.002(2)
C34 0.034(2) 0.038(3) 0.024(2) 0.001(2) 0.0090(18) 0.003(2)
N5 0.036(2) 0.040(3) 0.0218(19) -0.0012(17) 0.0083(16) 0.0014(19)
N6 0.034(2) 0.039(3) 0.028(2) -0.0001(16) 0.0095(16) 0.0014(18)
C35 0.038(3) 0.037(3) 0.033(3) -0.001(2) 0.013(2) 0.000(2)
C36 0.033(2) 0.039(3) 0.030(3) 0.003(2) 0.0086(19) 0.001(2)
C37 0.039(3) 0.044(3) 0.042(3) 0.009(2) 0.003(2) -0.005(3)
C38 0.043(3) 0.045(3) 0.034(3) 0.007(2) 0.004(2) 0.002(3)
C39 0.036(3) 0.041(3) 0.024(2) 0.000(2) 0.0092(19) 0.001(2)
C40 0.034(2) 0.044(3) 0.030(3) 0.003(2) 0.011(2) 0.000(2)
C41 0.035(3) 0.048(3) 0.031(3) 0.008(2) 0.009(2) -0.001(2)
C42 0.032(2) 0.040(3) 0.031(3) 0.000(2) 0.010(2) 0.001(2)

loop_
_atom_type_symbol
_atom_type_description
_atom_type_scat_dispersion_real
_atom_type_scat_dispersion_imag
_atom_type_scat_source
C C 0.0181 0.0091 'International Tables Vol C Tables 4.2.6.8 and 6.1.1.4'
H H 0.0000 0.0000 'International Tables Vol C Tables 4.2.6.8 and 6.1.1.4'
N N 0.0311 0.0180 'International Tables Vol C Tables 4.2.6.8 and 6.1.1.4'

loop_
_geom_angle_atom_site_label_1
_geom_angle_atom_site_label_2
_geom_angle_atom_site_label_3
_geom_angle
N1 C1 C6 109.2(4)
N1 C1 C2 109.1(3)
C6 C1 C2 110.4(4)
N1 C1 H1A 109.4
C6 C1 H1A 109.4
C2 C1 H1A 109.4
N2 C2 C3 110.0(4)
N2 C2 C1 108.1(3)
C3 C2 C1 110.1(4)
N2 C2 H2A 109.6
C3 C2 H2A 109.6
C1 C2 H2A 109.6
C4 C3 C2 111.7(4)
C4 C3 H3A 109.3
C2 C3 H3A 109.3
C4 C3 H3B 109.3
C2 C3 H3B 109.3
H3A C3 H3B 107.9
C5 C4 C3 110.8(4)
C5 C4 H4A 109.5
C3 C4 H4A 109.5
C5 C4 H4B 109.5
C3 C4 H4B 109.5
H4A C4 H4B 108.1
C4 C5 C6 110.4(4)
C4 C5 H5A 109.6
C6 C5 H5A 109.6
C4 C5 H5B 109.6
C6 C5 H5B 109.6
H5A C5 H5B 108.1
C1 C6 C5 111.9(4)
C1 C6 H6A 109.2
C5 C6 H6A 109.2
C1 C6 H6B 109.2
C5 C6 H6B 109.2
H6A C6 H6B 107.9
C42 N1 C1 117.2(4)
C7 N2 C2 117.7(4)
N2 C7 C8 121.7(4)
N2 C7 H7A 119.1
C8 C7 H7A 119.1
C9 C8 C13 118.9(4)
C9 C8 C7 120.2(4)
C13 C8 C7 120.9(4)
C10 C9 C8 121.6(5)
C10 C9 H9A 119.2
C8 C9 H9A 119.2
C9 C10 C11 119.0(4)
C9 C10 H10A 120.5
C11 C10 H10A 120.5
C10 C11 C12 119.2(4)
C10 C11 C14 120.8(4)
C12 C11 C14 119.9(4)
C13 C12 C11 121.1(5)
C13 C12 H12A 119.5
C11 C12 H12A 119.5
C12 C13 C8 120.2(4)
C12 C13 H13A 119.9
C8 C13 H13A 119.9
N3 C14 C11 123.5(5)
N3 C14 H14A 118.3
C11 C14 H14A 118.3
N3 C15 C20 107.9(3)
N3 C15 C16 109.1(4)
C20 C15 C16 110.6(4)
N3 C15 H15A 109.7
C20 C15 H15A 109.7
C16 C15 H15A 109.7
N4 C16 C17 108.9(3)
N4 C16 C15 110.3(3)
C17 C16 C15 109.7(4)
N4 C16 H16A 109.3
C17 C16 H16A 109.3
C15 C16 H16A 109.3
C18 C17 C16 112.6(4)
C18 C17 H17A 109.1
C16 C17 H17A 109.1
C18 C17 H17B 109.1
C16 C17 H17B 109.1
H17A C17 H17B 107.8
C17 C18 C19 111.3(4)
C17 C18 H18A 109.4
C19 C18 H18A 109.4
C17 C18 H18B 109.4
C19 C18 H18B 109.4
H18A C18 H18B 108.0
C18 C19 C20 111.3(4)
C18 C19 H19A 109.4
C20 C19 H19A 109.4
C18 C19 H19B 109.4
C20 C19 H19B 109.4
H19A C19 H19B 108.0
C19 C20 C15 113.3(4)
C19 C20 H20A 108.9
C15 C20 H20A 108.9
C19 C20 H20B 108.9
C15 C20 H20B 108.9
H20A C20 H20B 107.7
C14 N3 C15 118.2(4)
C21 N4 C16 117.7(4)
N4 C21 C22 122.0(4)
N4 C21 H21A 119.0
C22 C21 H21A 119.0
C23 C22 C27 118.6(4)
C23 C22 C21 120.7(4)
C27 C22 C21 120.7(4)
C24 C23 C22 120.6(5)
C24 C23 H23A 119.7
C22 C23 H23A 119.7
C23 C24 C25 120.6(4)
C23 C24 H24A 119.7
C25 C24 H24A 119.7
C26 C25 C24 118.9(4)
C26 C25 C28 122.8(5)
C24 C25 C28 118.3(4)
C25 C26 C27 120.7(5)
C25 C26 H26A 119.6
C27 C26 H26A 119.6
C26 C27 C22 120.6(4)
C26 C27 H27A 119.7
C22 C27 H27A 119.7
N5 C28 C25 123.5(5)
N5 C28 H28A 118.2
C25 C28 H28A 118.2
N5 C29 C34 109.8(3)
N5 C29 C30 108.9(4)
C34 C29 C30 111.4(4)
N5 C29 H29A 108.9
C34 C29 H29A 108.9
C30 C29 H29A 108.9
N6 C30 C31 110.8(3)
N6 C30 C29 107.8(4)
C31 C30 C29 111.8(4)
N6 C30 H30A 108.8
C31 C30 H30A 108.8
C29 C30 H30A 108.8
C30 C31 C32 111.5(4)
C30 C31 H31A 109.3
C32 C31 H31A 109.3
C30 C31 H31B 109.3
C32 C31 H31B 109.3
H31A C31 H31B 108.0
C33 C32 C31 111.4(4)
C33 C32 H32A 109.3
C31 C32 H32A 109.3
C33 C32 H32B 109.3
C31 C32 H32B 109.3
H32A C32 H32B 108.0
C32 C33 C34 110.5(4)
C32 C33 H33A 109.5
C34 C33 H33A 109.5
C32 C33 H33B 109.5
C34 C33 H33B 109.5
H33A C33 H33B 108.1
C29 C34 C33 110.9(3)
C29 C34 H34A 109.5
C33 C34 H34A 109.5
C29 C34 H34B 109.5
C33 C34 H34B 109.5
H34A C34 H34B 108.0
C28 N5 C29 116.9(4)
C35 N6 C30 116.6(4)
N6 C35 C36 123.3(5)
N6 C35 H35A 118.4
C36 C35 H35A 118.4
C37 C36 C41 119.3(4)
C37 C36 C35 119.1(4)
C41 C36 C35 121.5(4)
C38 C37 C36 120.6(5)
C38 C37 H37A 119.7
C36 C37 H37A 119.7
C37 C38 C39 120.0(5)
C37 C38 H38A 120.0
C39 C38 H38A 120.0
C40 C39 C38 119.3(4)
C40 C39 C42 120.0(4)
C38 C39 C42 120.7(4)
C41 C40 C39 120.9(5)
C41 C40 H40A 119.5
C39 C40 H40A 119.5
C40 C41 C36 119.8(4)
C40 C41 H41A 120.1
C36 C41 H41A 120.1
N1 C42 C39 123.2(5)
N1 C42 H42A 118.4
C39 C42 H42A 118.4

loop_
_geom_bond_atom_site_label_1
_geom_bond_atom_site_label_2
_geom_bond_distance
C1 N1 1.459(5)
C1 C6 1.524(6)
C1 C2 1.531(6)
C1 H1A 1.0000
C2 N2 1.466(6)
C2 C3 1.525(6)
C2 H2A 1.0000
C3 C4 1.523(6)
C3 H3A 0.9900
C3 H3B 0.9900
C4 C5 1.523(6)
C4 H4A 0.9900
C4 H4B 0.9900
C5 C6 1.525(6)
C5 H5A 0.9900
C5 H5B 0.9900
C6 H6A 0.9900
C6 H6B 0.9900
N1 C42 1.272(6)
N2 C7 1.269(6)
C7 C8 1.470(6)
C7 H7A 0.9500
C8 C9 1.390(6)
C8 C13 1.391(6)
C9 C10 1.389(6)
C9 H9A 0.9500
C10 C11 1.396(7)
C10 H10A 0.9500
C11 C12 1.400(6)
C11 C14 1.468(6)
C12 C13 1.372(6)
C12 H12A 0.9500
C13 H13A 0.9500
C14 N3 1.266(5)
C14 H14A 0.9500
C15 N3 1.469(6)
C15 C20 1.523(5)
C15 C16 1.532(6)
C15 H15A 1.0000
C16 N4 1.463(5)
C16 C17 1.530(6)
C16 H16A 1.0000
C17 C18 1.515(6)
C17 H17A 0.9900
C17 H17B 0.9900
C18 C19 1.516(6)
C18 H18A 0.9900
C18 H18B 0.9900
C19 C20 1.521(6)
C19 H19A 0.9900
C19 H19B 0.9900
C20 H20A 0.9900
C20 H20B 0.9900
N4 C21 1.266(6)
C21 C22 1.470(6)
C21 H21A 0.9500
C22 C23 1.390(6)
C22 C27 1.391(6)
C23 C24 1.386(6)
C23 H23A 0.9500
C24 C25 1.391(7)
C24 H24A 0.9500
C25 C26 1.381(6)
C25 C28 1.468(6)
C26 C27 1.388(6)
C26 H26A 0.9500
C27 H27A 0.9500
C28 N5 1.267(6)
C28 H28A 0.9500
C29 N5 1.475(5)
C29 C34 1.523(6)
C29 C30 1.524(6)
C29 H29A 1.0000
C30 N6 1.455(5)
C30 C31 1.518(6)
C30 H30A 1.0000
C31 C32 1.520(6)
C31 H31A 0.9900
C31 H31B 0.9900
C32 C33 1.519(6)
C32 H32A 0.9900
C32 H32B 0.9900
C33 C34 1.525(5)
C33 H33A 0.9900
C33 H33B 0.9900
C34 H34A 0.9900
C34 H34B 0.9900
N6 C35 1.267(6)
C35 C36 1.478(6)
C35 H35A 0.9500
C36 C37 1.391(6)
C36 C41 1.398(7)
C37 C38 1.384(7)
C37 H37A 0.9500
C38 C39 1.397(7)
C38 H38A 0.9500
C39 C40 1.388(6)
C39 C42 1.466(6)
C40 C41 1.381(6)
C40 H40A 0.9500
C41 H41A 0.9500
C42 H42A 0.9500
